data_2001391
loop_
_publ_author_name
'Engelhardt, U.'
'Stromburg, B.'

_publ_section_title
;
 Phosphor(V)-Hydrazin-Sauerstoff-Achtring mit Boot-Sessel-Konformation
;
_journal_issue 9
_journal_name_full 'Acta Crystallographica Section C'
_journal_page_first 1643
_journal_page_last 1646
_journal_paper_doi 10.1107/S0108270193001271
_journal_volume 49
_journal_year 1993
_chemical_formula_sum 'C24 H27 N4 O7 P3'
_chemical_formula_weight 576.423
_symmetry_cell_setting monoclinic
_symmetry_space_group_name_Hall 'C -2yc'
_symmetry_space_group_name_H-M 'C 1 c 1'
_atom_type_scat_source 'Cromer & Mann (1968); Stewart, Davidson & Simpson (1965)'
_cell_angle_alpha 90.0
_cell_angle_beta 110.780(10)
_cell_angle_gamma 90.0
_cell_formula_units_Z 4
_cell_length_a 16.450(2)
_cell_length_b 9.781(2)
_cell_length_c 17.818(2)
_cell_measurement_reflns_used 25
_cell_measurement_temperature 293
_cell_measurement_theta_max 17
_cell_measurement_theta_min 5
_cell_volume 2680.4(7)
_diffrn_measurement_device 'CAD-4 (Enraf-Nonius)'
_diffrn_measurement_method \w/2\q
_diffrn_radiation_type MoK\a
_diffrn_radiation_wavelength 0.71069
_diffrn_reflns_av_R_equivalents 0.031
_diffrn_reflns_limit_h_max 0
_diffrn_reflns_limit_h_min -19
_diffrn_reflns_limit_k_max 10
_diffrn_reflns_limit_k_min 0
_diffrn_reflns_limit_l_max 18
_diffrn_reflns_limit_l_min -17
_diffrn_reflns_number 1789
_diffrn_reflns_theta_max 25
_diffrn_standards_decay_% 1.2
_diffrn_standards_interval_count 300
_diffrn_standards_number 4
_exptl_absorpt_coefficient_mu 0.2647
_exptl_absorpt_correction_type keine
_exptl_crystal_colour Farblos
_exptl_crystal_density_diffrn 1.428
_exptl_crystal_description Pl\"attchen
_exptl_crystal_size_max 0.25
_exptl_crystal_size_mid 0.15
_exptl_crystal_size_min 0.10
_refine_diff_density_max 0.41
_refine_diff_density_min -0.39
_refine_ls_extinction_coef 1.60(10)
_refine_ls_extinction_method 'Isotrop (Larson, 1967)'
_refine_ls_goodness_of_fit_obs 1.58
_refine_ls_hydrogen_treatment 'H-Atome: siehe Text'
_refine_ls_number_parameters 385
_refine_ls_number_reflns 1666
_refine_ls_R_factor_obs 0.044
_refine_ls_shift/esd_max 0.2
_refine_ls_structure_factor_coef F
_refine_ls_weighting_details 'w = 1/\s^2^(F~o~)'
_refine_ls_weighting_scheme calc
_refine_ls_wR_factor_obs 0.023
_reflns_number_observed 1432
_reflns_number_total 1716
_reflns_observed_criterion I>2\s(I)
_cod_data_source_file sh1027.cif
_cod_data_source_block sh1027_structure_1_of_1
_cod_depositor_comments
;
The following automatic conversions were performed:

'_refine_ls_weighting_scheme' value '1/\s^2^(F~o~)' was changed to
'calc'. New tag '_refine_ls_weighting_details' was created. The value
of the new tag was set to 'w = 1/\s^2^(F~o~)'.

Automatic conversion script
Id: cif_fix_values 3143 2015-03-26 13:38:13Z robertas 
;
_cod_original_cell_volume 2680.0(10)
_cod_database_code 2001391

loop_
_atom_site_label
_atom_site_fract_x
_atom_site_fract_y
_atom_site_fract_z
_atom_site_U_iso_or_equiv
P(1) .5606 .2076(2) .4857 .0380(10)
P(2) .4677(2) -.0457(2) .4840(2) .0380(10)
P(3) .6975(2) -.1083(2) .4850(2) .0420(10)
O(1) .4921(3) .2901(5) .4290(3) .049(3)
O(2) .6214(3) .2815(5) .5628(3) .047(3)
O(3) .3841(3) -.0126(5) .4248(3) .048(3)
O(4) .4658(3) -.1222(4) .5613(3) .043(3)
O(5) .7807(3) -.1628(5) .5364(3) .057(3)
O(6) .6667(3) -.1465(4) .3921(3) .045(3)
O(7) .5280(3) .0823(4) .5243(3) .037(3)
N(1) .6256(4) .1388(5) .4437(3) .036(4)
N(2) .6955(4) .0593(5) .4961(3) .041(4)
N(3) .5304(4) -.1385(6) .4498(3) .039(4)
N(4) .6150(4) -.1697(6) .5085(3) .044(4)
C(1) .5956(5) .3443(7) .6227(4) .046(5)
C(2) .6626(6) .3799(8) .6907(5) .062(6)
C(3) .6417(7) .4460(10) .7518(6) .078(7)
C(4) .5592(8) .4710(10) .7428(6) .076(7)
C(5) .4941(6) .4350(10) .6743(6) .071(7)
C(6) .5108(5) .3704(8) .6124(5) .057(6)
C(7) .4332(5) -.0725(7) .6186(4) .038(4)
C(8) .4492(5) -.1519(8) .6847(5) .054(5)
C(9) .4196(6) -.1060(10) .7458(5) .061(6)
C(10) .3772(6) .0150(10) .7385(6) .065(6)
C(11) .3612(6) .0916(9) .6707(6) .062(7)
C(12) .3879(5) .0486(8) .6085(5) .050(5)
C(13) .7052(5) -.0966(7) .3385(4) .041(5)
C(14) .6503(5) -.0420(10) .2682(5) .056(6)
C(15) .6819(6) .0085(9) .2134(5) .065(7)
C(16) .7691(6) .0030(10) .2281(6) .071(7)
C(17) .8220(5) -.0550(10) .2974(7) .076(7)
C(18) .7914(5) -.1078(9) .3536(5) .054(5)
C(19) .6634(5) .2347(7) .3993(4) .055(5)
C(201) .7610(10) .248(2) .4640(10) .078(6)
C(202) .7570(10) .219(2) .4300(10) .048(5)
C(21) .7751(5) .1420(8) .5169(5) .069(6)
C(22) .4951(5) -.2641(7) .4030(5) .060(5)
C(231) .5250(10) -.373(2) .4640(10) .063(5)
C(232) .5640(10) -.377(2) .4500(10) .062(5)
C(24) .6143(5) -.3185(7) .5290(5) .065(6)
H(2) .724(4) .368(6) .685(3) ?
H(3) .692(4) .465(6) .794(4) ?
H(4) .537(4) .519(6) .776(4) ?
H(5) .438(4) .447(7) .669(4) ?
H(6) .444(4) .336(6) .547(3) ?
H(8) .484(4) -.234(7) .696(4) ?
H(9) .432(4) -.162(6) .795(4) ?
H(10) .368(4) .044(6) .797(4) ?
H(11) .336(4) .160(7) .664(4) ?
H(12) .378(4) .114(6) .560(4) ?
H(14) .599(4) -.027(7) .262(4) ?
H(15) .651(4) .042(6) .169(3) ?
H(16) .795(4) .038(6) .194(4) ?
H(17) .862(4) -.065(9) .306(5) ?
H(18) .824(4) -.153(6) .405(4) ?
H(19a) .663(6) .190(10) .347(5) ?
H(19b) .6326 .3247 .3889 ?
H(19c) .640(4) .213(7) .341(4) ?
H(19d) .6481 .3310 .4077 ?
H(20a) .8038 .2434 .4354 ?
H(20b) .7679 .3371 .4928 ?
H(20c) .7759 .1605 .3932 ?
H(20d) .7864 .3092 .4372 ?
H(21a) .7903 .1789 .5725 ?
H(21b) .8240 .0840 .5140 ?
H(21c) .7800 .2089 .5607 ?
H(21d) .8286 .0839 .5327 ?
H(22a) .430(4) -.261(7) .379(4) ?
H(22b) .5193 -.2772 .3592 ?
H(22c) .436(5) -.286(8) .403(4) ?
H(22d) .4925 -.2548 .3462 ?
H(23a) .4809 -.3891 .4896 ?
H(23b) .5352 -.4593 .4388 ?
H(23c) .5333 -.4622 .4564 ?
H(23d) .6034 -.3993 .4198 ?
H(24a) .665(5) -.367(9) .524(5) ?
H(24b) .6143 -.3306 .5848 ?
H(24c) .6745 -.3570 .5508 ?
H(24d) .585(4) -.334(7) .569(4) ?

loop_
_geom_angle_atom_site_label_1
_geom_angle_atom_site_label_2
_geom_angle_atom_site_label_3
_geom_angle
_geom_angle_publ_flag
O(1) P(1) O(2) 116.7(5) yes
O(1) P(1) N(1) 112.0(10) yes
O(2) P(1) N(1) 106.0(10) yes
O(3) P(2) O(7) 115.5(3) yes
O(4) P(2) O(7) 100.4(3) yes
O(5) P(3) O(6) 116.8(3) yes
O(5) P(3) N(4) 112.2(3) yes
O(6) P(3) N(4) 100.9(3) yes
P(1) O(2) C(1) 126.0(10) yes
P(3) O(6) C(13) 124.7(4) yes
P(1) N(1) N(2) 115.3(7) yes
N(2) N(1) C(19) 107.3(5) yes
P(3) N(2) C(21) 121.4(5) yes
P(2) N(3) N(4) 114.6(5) yes
N(4) N(3) C(22) 108.4(5) yes
P(3) N(4) C(24) 119.2(6) yes
O(2) C(1) C(2) 114.6(7) yes
C(2) C(1) C(6) 122.4(8) yes
C(1) C(2) H(2) 112(3) yes
C(2) C(3) C(4) 120.6(9) yes
C(4) C(3) H(3) 130(5) yes
C(3) C(4) H(4) 129(4) yes
C(4) C(5) C(6) 122.0(10) yes
C(6) C(5) H(5) 118(4) yes
O(1) P(1) O(7) 115.0(10) yes
O(2) P(1) O(7) 101.0(10) yes
O(3) P(2) O(4) 115.8(3) yes
O(3) P(2) N(3) 114.4(3) yes
O(4) P(2) N(3) 105.8(3) yes
O(5) P(3) N(2) 110.1(3) yes
O(6) P(3) N(2) 110.2(3) yes
N(2) P(3) N(4) 105.9(4) yes
P(2) O(4) C(7) 127.2(4) yes
P(1) O(7) P(2) 131.3(7) yes
P(1) N(1) C(19) 116.2(6) yes
P(3) N(2) N(1) 120.5(4) yes
N(1) N(2) C(21) 107.7(5) yes
P(2) N(3) C(22) 119.6(5) yes
P(3) N(4) N(3) 113.8(5) yes
N(3) N(4) C(24) 107.0(5) yes
O(2) C(1) C(6) 122.9(6) yes
C(1) C(2) C(3) 117.6(9) yes
C(3) C(2) H(2) 129(3) yes
C(2) C(3) H(3) 109(5) yes
C(3) C(4) C(5) 120.0(10) yes
C(5) C(4) H(4) 111(4) yes
C(4) C(5) H(5) 120(4) yes
C(1) C(6) C(5) 117.5(7) yes
C(1) C(6) H(6) 124(3) yes
O(4) C(7) C(8) 115.3(7) yes
C(8) C(7) C(12) 122.3(8) yes
C(7) C(8) H(8) 126(4) yes
C(8) C(9) C(10) 120.5(9) yes
C(10) C(9) H(9) 120(4) yes
C(9) C(10) H(10) 111(3) yes
C(10) C(11) C(12) 121.4(9) yes
C(12) C(11) H(11) 116(6) yes
C(7) C(12) H(12) 124(4) yes
O(6) C(13) C(14) 116.6(7) yes
C(14) C(13) C(18) 121.3(8) yes
C(13) C(14) H(14) 120(5) yes
C(14) C(15) C(16) 119.68(8) yes
C(16) C(15) H(15) 117(5) yes
C(15) C(16) H(16) 124(4) yes
C(16) C(17) C(18) 122.6(9) yes
C(18) C(17) H(17) 112(9) yes
C(13) C(18) H(18) 114(4) yes
N(1) C(19) C(201) 99.9(9) yes
C(19) C(201) C(21) 108.0(10) yes
N(2) C(21) C(201) 109.1(9) yes
N(3) C(22) C(231) 102.8(8) yes
C(22) C(231) C(24) 106.0(10) yes
N(4) C(24) C(231) 103.1(8) yes
C(5) C(6) H(6) 119(3) yes
O(4) C(7) C(12) 122.3(7) yes
C(7) C(8) C(9) 118.3(8) yes
C(9) C(8) H(8) 116(4) yes
C(8) C(9) H(9) 120(4) yes
C(9) C(10) C(11) 120.0(10) yes
C(11) C(10) H(10) 129(3) yes
C(10) C(11) H(11) 123(6) yes
C(7) C(12) C(11) 117.7(8) yes
C(11) C(12) H(12) 118(4) yes
O(6) C(13) C(18) 122.0(6) yes
C(13) C(14) C(15) 120.5(8) yes
C(15) C(14) H(14) 118(5) yes
C(14) C(15) H(15) 124(5) yes
C(15) C(16) C(17) 119.0(10) yes
C(17) C(16) H(16) 117(4) yes
C(16) C(17) H(17) 125(9) yes
C(13) C(18) C(17) 117.1(7) yes
C(17) C(18) H(18) 129(4) yes
N(1) C(19) C(202) 108.5(9) yes
C(19) C(202) C(21) 103.0(10) yes
N(2) C(21) C(202) 99.3(8) yes
N(3) C(22) C(232) 102.6(8) yes
C(22) C(232) C(24) 107.0(10) yes
N(4) C(24) C(232) 101.2(9) yes

loop_
_geom_bond_atom_site_label_1
_geom_bond_atom_site_label_2
_geom_bond_distance
_geom_bond_publ_flag
P(1) O(1) 1.460(10) yes
P(1) O(7) 1.59(2) yes
P(2) O(3) 1.442(5) yes
P(2) O(7) 1.600(4) yes
P(3) O(5) 1.451(5) yes
P(3) N(2) 1.653(6) yes
O(2) C(1) 1.410(10) yes
N(1) N(2) 1.428(7) yes
N(2) C(21) 1.470(10) yes
N(3) C(22) 1.483(9) yes
C(1) C(2) 1.360(10) yes
C(2) C(3) 1.41(2) yes
C(3) C(4) 1.33(2) yes
C(4) C(5) 1.360(10) yes
C(5) C(6) 1.380(10) yes
C(6) H(6) 1.32(5) yes
C(7) C(8) 1.360(10) yes
C(8) C(9) 1.410(10) yes
C(9) C(10) 1.360(10) yes
C(10) C(11) 1.370(10) yes
C(11) C(12) 1.390(10) yes
C(12) H(12) 1.04(6) yes
C(13) C(18) 1.350(10) yes
C(14) H(14) 0.82(7) yes
C(15) H(15) 0.84(5) yes
C(16) H(16) 0.92(7) yes
C(17) H(17) 0.62(7) yes
P(1) O(2) 1.560(10) yes
P(1) N(1) 1.65(2) yes
P(2) O(4) 1.578(6) yes
P(2) N(3) 1.645(7) yes
P(3) O(6) 1.595(6) yes
P(3) N(4) 1.668(7) yes
O(6) C(13) 1.410(10) yes
N(1) C(19) 1.500(10) yes
N(3) N(4) 1.445(7) yes
N(4) C(24) 1.502(9) yes
C(1) C(6) 1.370(10) yes
C(2) H(2) 1.07(7) yes
C(3) H(3) 0.92(5) yes
C(4) H(4) 0.92(8) yes
C(5) H(5) 0.91(7) yes
C(7) O(4) 1.400(10) yes
C(7) C(12) 1.380(10) yes
C(8) H(8) 0.96(6) yes
C(9) H(9) 0.99(6) yes
C(10) H(10) 1.14(7) yes
C(11) H(11) 0.77(7) yes
C(13) C(14) 1.360(10) yes
C(14) C(15) 1.350(10) yes
C(15) C(16) 1.360(10) yes
C(16) C(17) 1.360(10) yes
C(17) C(18) 1.37(2) yes
C(18) H(18) 0.99(6) yes
C(19) C(201) 1.61(2) yes
C(21) C(201) 1.37(2) yes
C(22) C(231) 1.47(2) yes
C(24) C(231) 1.60(2) yes
C(19) C(202) 1.44(2) yes
C(21) C(202) 1.65(2) yes
C(22) C(232) 1.59(2) yes
C(24) C(232) 1.48(2) yes
